data_7211805
loop_
_publ_author_name
'Saha, Binoy K.'
'Bhattacharya, Suman'

_publ_section_title
;
 Hydrogen-bond networks in the binary complexes of trigonal molecules with
 4,4&#x2032;-bipyridine
;
_journal_issue 8
_journal_name_full CrystEngComm
_journal_page_first 2369
_journal_paper_doi 10.1039/b915005f
_journal_volume 12
_journal_year 2010
_chemical_formula_moiety 'C21 H15 N3 O6, C10 H8 N2'
_chemical_formula_sum 'C31 H23 N5 O6'
_chemical_formula_weight 561.54
_chemical_name_common '2,4,6-tris(4-hydroxyphenoxy)-1,3,5-triazine, 4,4'-bipyridine'
_chemical_name_systematic
;
2,4,6-tris(4-hydroxyphenoxy)-1,3,5-triazine, 4,4'-bipyridine
;
_space_group_IT_number 2
_symmetry_cell_setting triclinic
_symmetry_space_group_name_Hall '-P 1'
_symmetry_space_group_name_H-M 'P -1'
_atom_sites_solution_hydrogens geom
_atom_sites_solution_primary direct
_atom_sites_solution_secondary difmap
_audit_creation_method SHELXL-97
_cell_angle_alpha 74.530(5)
_cell_angle_beta 81.411(5)
_cell_angle_gamma 64.073(4)
_cell_formula_units_Z 2
_cell_length_a 9.534(2)
_cell_length_b 10.294(3)
_cell_length_c 15.627(5)
_cell_measurement_reflns_used 3037
_cell_measurement_temperature 298(2)
_cell_measurement_theta_max 25.90
_cell_measurement_theta_min 2.36
_cell_volume 1328.4(6)
_computing_cell_refinement 'Bruker SMART'
_computing_data_collection 'Bruker SMART'
_computing_data_reduction 'Bruker SAINT'
_computing_molecular_graphics 'Bruker SHELXTL'
_computing_publication_material 'Bruker SHELXTL'
_computing_structure_refinement 'SHELXL-97 (Sheldrick, 1997)'
_computing_structure_solution 'SHELXS-97 (Sheldrick, 1997)'
_diffrn_ambient_temperature 298(2)
_diffrn_measured_fraction_theta_full 0.986
_diffrn_measured_fraction_theta_max 0.986
_diffrn_measurement_device_type 'CCD area detector'
_diffrn_measurement_method 'phi and omega scans'
_diffrn_radiation_monochromator graphite
_diffrn_radiation_source 'fine-focus sealed tube'
_diffrn_radiation_type MoK\a
_diffrn_radiation_wavelength 0.71073
_diffrn_reflns_av_R_equivalents 0.0349
_diffrn_reflns_av_sigmaI/netI 0.0636
_diffrn_reflns_limit_h_max 11
_diffrn_reflns_limit_h_min -11
_diffrn_reflns_limit_k_max 12
_diffrn_reflns_limit_k_min -11
_diffrn_reflns_limit_l_max 19
_diffrn_reflns_limit_l_min -19
_diffrn_reflns_number 10484
_diffrn_reflns_theta_full 26.10
_diffrn_reflns_theta_max 26.10
_diffrn_reflns_theta_min 1.35
_exptl_absorpt_coefficient_mu 0.100
_exptl_absorpt_correction_T_max 0.9842
_exptl_absorpt_correction_T_min 0.9687
_exptl_absorpt_correction_type multi-scan
_exptl_absorpt_process_details 'SADABS - Bruker Nonius area detector scaling and absorption correction - V2.10'
_exptl_crystal_colour colorless
_exptl_crystal_density_diffrn 1.404
_exptl_crystal_density_method 'not measured'
_exptl_crystal_description block
_exptl_crystal_F_000 584
_exptl_crystal_size_max 0.32
_exptl_crystal_size_mid 0.22
_exptl_crystal_size_min 0.16
_refine_diff_density_max 0.189
_refine_diff_density_min -0.203
_refine_diff_density_rms 0.043
_refine_ls_extinction_method none
_refine_ls_goodness_of_fit_ref 0.999
_refine_ls_hydrogen_treatment mixed
_refine_ls_matrix_type full
_refine_ls_number_parameters 391
_refine_ls_number_reflns 5195
_refine_ls_number_restraints 0
_refine_ls_restrained_S_all 0.999
_refine_ls_R_factor_all 0.0923
_refine_ls_R_factor_gt 0.0529
_refine_ls_shift/su_max 0.001
_refine_ls_shift/su_mean 0.000
_refine_ls_structure_factor_coef Fsqd
_refine_ls_weighting_details 'calc w=1/[\s^2^(Fo^2^)+(0.0623P)^2^+0.0000P] where P=(Fo^2^+2Fc^2^)/3'
_refine_ls_weighting_scheme calc
_refine_ls_wR_factor_gt 0.1186
_refine_ls_wR_factor_ref 0.1362
_reflns_number_gt 3248
_reflns_number_total 5195
_reflns_threshold_expression >2sigma(I)
_cod_data_source_file b915005f.txt
_cod_data_source_block an957
_cod_original_cell_volume 1328.4(7)
_cod_original_sg_symbol_H-M P-1
_cod_database_code 7211805

loop_
_symmetry_equiv_pos_as_xyz
'x, y, z'
'-x, -y, -z'

loop_
_atom_site_label
_atom_site_type_symbol
_atom_site_fract_x
_atom_site_fract_y
_atom_site_fract_z
_atom_site_U_iso_or_equiv
_atom_site_adp_type
_atom_site_occupancy
_atom_site_symmetry_multiplicity
_atom_site_calc_flag
_atom_site_refinement_flags
O2 O 0.75327(17) 0.90567(15) 1.12657(9) 0.0413(4) Uani 1 1 d .
O1 O 0.63006(17) 1.27292(15) 0.87711(9) 0.0444(4) Uani 1 1 d .
O3 O 0.67621(18) 0.81910(15) 0.87281(9) 0.0449(4) Uani 1 1 d .
N1 N 0.70359(19) 1.09332(18) 1.00053(11) 0.0353(4) Uani 1 1 d .
N2 N 0.70623(19) 0.85911(18) 1.00532(11) 0.0355(4) Uani 1 1 d .
N3 N 0.6458(2) 1.04632(19) 0.87168(11) 0.0367(4) Uani 1 1 d .
O4 O 0.3063(2) 1.5342(2) 0.56759(11) 0.0630(5) Uani 1 1 d .
O6 O 0.9399(2) 0.21136(18) 0.99748(12) 0.0573(5) Uani 1 1 d .
C2 C 0.7208(2) 0.9566(2) 1.04060(13) 0.0336(5) Uani 1 1 d .
C3 C 0.6777(2) 0.9102(2) 0.92017(14) 0.0337(5) Uani 1 1 d .
C1 C 0.6600(2) 1.1311(2) 0.91655(14) 0.0342(5) Uani 1 1 d .
O5 O 0.9432(2) 1.1759(2) 1.31789(13) 0.0650(5) Uani 1 1 d .
C16 C 0.7435(3) 0.6641(2) 0.90878(14) 0.0392(5) Uani 1 1 d .
C10 C 0.7999(3) 0.9831(2) 1.17029(13) 0.0378(5) Uani 1 1 d .
C11 C 0.6970(3) 1.1120(2) 1.19330(14) 0.0444(6) Uani 1 1 d .
H11 H 0.5940 1.1561 1.1763 0.053 Uiso 1 1 calc R
C19 C 0.8713(3) 0.3626(2) 0.96892(15) 0.0416(6) Uani 1 1 d .
C4 C 0.5464(3) 1.3354(2) 0.79777(14) 0.0386(5) Uani 1 1 d .
C17 C 0.8932(3) 0.5832(2) 0.88232(16) 0.0489(6) Uani 1 1 d .
H17 H 0.9509 0.6299 0.8445 0.059 Uiso 1 1 calc R
C13 C 0.8993(3) 1.1100(3) 1.26875(15) 0.0439(6) Uani 1 1 d .
C12 C 0.7473(3) 1.1762(3) 1.24213(15) 0.0479(6) Uani 1 1 d .
H12 H 0.6782 1.2649 1.2572 0.057 Uiso 1 1 calc R
C5 C 0.6208(3) 1.3701(2) 0.71971(15) 0.0473(6) Uani 1 1 d .
H5A H 0.7264 1.3490 0.7182 0.057 Uiso 1 1 calc R
C7 C 0.3815(3) 1.4694(2) 0.64532(15) 0.0429(6) Uani 1 1 d .
C14 C 1.0019(3) 0.9804(3) 1.24408(15) 0.0492(6) Uani 1 1 d .
H14 H 1.1050 0.9358 1.2609 0.059 Uiso 1 1 calc R
C8 C 0.3074(3) 1.4363(3) 0.72521(15) 0.0490(6) Uani 1 1 d .
H8 H 0.2012 1.4598 0.7275 0.059 Uiso 1 1 calc R
C20 C 0.7219(3) 0.4466(3) 0.99509(16) 0.0482(6) Uani 1 1 d .
H20 H 0.6643 0.4009 1.0339 0.058 Uiso 1 1 calc R
C15 C 0.9524(3) 0.9167(3) 1.19469(15) 0.0472(6) Uani 1 1 d .
H15 H 1.0216 0.8295 1.1780 0.057 Uiso 1 1 calc R
C9 C 0.3907(3) 1.3681(3) 0.80198(15) 0.0479(6) Uani 1 1 d .
H9 H 0.3412 1.3446 0.8560 0.057 Uiso 1 1 calc R
C21 C 0.6565(3) 0.5990(3) 0.96409(16) 0.0478(6) Uani 1 1 d .
H21 H 0.5546 0.6561 0.9809 0.057 Uiso 1 1 calc R
C18 C 0.9571(3) 0.4315(3) 0.91256(17) 0.0510(6) Uani 1 1 d .
H18 H 1.0586 0.3750 0.8949 0.061 Uiso 1 1 calc R
C6 C 0.5382(3) 1.4370(3) 0.64259(15) 0.0516(6) Uani 1 1 d .
H6A H 0.5886 1.4601 0.5888 0.062 Uiso 1 1 calc R
N5 N 0.2258(3) 0.9831(2) 0.39527(15) 0.0589(6) Uani 1 1 d .
C27 C 0.5297(3) 0.8403(3) 0.45868(15) 0.0446(6) Uani 1 1 d .
C22 C 0.6895(3) 0.7691(3) 0.49294(16) 0.0477(6) Uani 1 1 d .
N4 N 0.9922(3) 0.6397(3) 0.55664(18) 0.0690(7) Uani 1 1 d .
C31 C 0.4021(3) 0.8357(3) 0.51124(18) 0.0651(8) Uani 1 1 d .
H31 H 0.4151 0.7838 0.5703 0.078 Uiso 1 1 calc R
C23 C 0.7213(3) 0.6978(3) 0.58046(18) 0.0720(8) Uani 1 1 d .
H23 H 0.6411 0.6912 0.6208 0.086 Uiso 1 1 calc R
C28 C 0.4989(3) 0.9149(3) 0.37272(17) 0.0708(9) Uani 1 1 d .
H28 H 0.5803 0.9191 0.3327 0.085 Uiso 1 1 calc R
C30 C 0.2557(3) 0.9069(3) 0.47752(19) 0.0672(8) Uani 1 1 d .
H30 H 0.1725 0.9008 0.5152 0.081 Uiso 1 1 calc R
C26 C 0.8159(3) 0.7733(3) 0.43895(19) 0.0727(9) Uani 1 1 d .
H26 H 0.8025 0.8197 0.3790 0.087 Uiso 1 1 calc R
C25 C 0.9620(3) 0.7093(4) 0.4731(2) 0.0812(9) Uani 1 1 d .
H25 H 1.0446 0.7155 0.4348 0.097 Uiso 1 1 calc R
C29 C 0.3485(4) 0.9840(4) 0.34451(18) 0.0766(9) Uani 1 1 d .
H29 H 0.3325 1.0348 0.2854 0.092 Uiso 1 1 calc R
C24 C 0.8709(4) 0.6368(4) 0.6082(2) 0.0807(9) Uani 1 1 d .
H24 H 0.8880 0.5897 0.6678 0.097 Uiso 1 1 calc R
H6 H 0.867(4) 0.179(4) 1.017(2) 0.118(14) Uiso 1 1 d .
H4 H 0.186(4) 1.569(4) 0.575(2) 0.124(13) Uiso 1 1 d .
H5 H 1.038(4) 1.109(4) 1.345(2) 0.121(13) Uiso 1 1 d .

loop_
_atom_site_aniso_label
_atom_site_aniso_U_11
_atom_site_aniso_U_22
_atom_site_aniso_U_33
_atom_site_aniso_U_23
_atom_site_aniso_U_13
_atom_site_aniso_U_12
O2 0.0549(10) 0.0401(9) 0.0335(8) -0.0015(7) -0.0127(7) -0.0245(8)
O1 0.0589(10) 0.0326(9) 0.0411(9) 0.0021(7) -0.0161(8) -0.0199(7)
O3 0.0580(10) 0.0321(8) 0.0436(9) -0.0091(7) -0.0149(8) -0.0135(7)
N1 0.0383(10) 0.0302(10) 0.0354(10) -0.0031(8) -0.0077(8) -0.0129(8)
N2 0.0380(10) 0.0318(10) 0.0379(11) -0.0060(8) -0.0075(8) -0.0148(8)
N3 0.0373(10) 0.0331(10) 0.0368(10) -0.0069(8) -0.0060(8) -0.0111(8)
O4 0.0558(12) 0.0791(13) 0.0424(10) 0.0005(9) -0.0155(9) -0.0215(10)
O6 0.0491(11) 0.0339(10) 0.0826(14) -0.0060(9) 0.0020(9) -0.0172(8)
C2 0.0297(11) 0.0342(12) 0.0358(12) -0.0063(10) -0.0059(9) -0.0119(9)
C3 0.0303(11) 0.0309(12) 0.0396(13) -0.0088(10) -0.0071(9) -0.0101(9)
C1 0.0312(12) 0.0330(12) 0.0371(12) -0.0058(10) -0.0038(9) -0.0124(10)
O5 0.0629(13) 0.0685(12) 0.0732(13) -0.0304(10) -0.0234(10) -0.0214(10)
C16 0.0449(14) 0.0306(12) 0.0432(13) -0.0106(10) -0.0096(11) -0.0128(11)
C10 0.0443(13) 0.0402(13) 0.0313(12) -0.0033(10) -0.0085(10) -0.0202(11)
C11 0.0374(13) 0.0452(14) 0.0469(14) -0.0084(11) -0.0116(10) -0.0120(11)
C19 0.0427(14) 0.0293(12) 0.0527(14) -0.0093(10) -0.0058(11) -0.0138(11)
C4 0.0469(14) 0.0287(12) 0.0377(13) -0.0004(10) -0.0106(11) -0.0149(10)
C17 0.0498(15) 0.0396(14) 0.0558(15) -0.0060(11) 0.0018(12) -0.0212(12)
C13 0.0437(14) 0.0499(14) 0.0407(13) -0.0137(11) -0.0083(11) -0.0178(12)
C12 0.0462(14) 0.0433(14) 0.0522(15) -0.0189(12) -0.0076(11) -0.0105(11)
C5 0.0379(13) 0.0477(14) 0.0484(15) -0.0024(11) -0.0066(11) -0.0141(11)
C7 0.0456(14) 0.0406(13) 0.0392(13) -0.0044(10) -0.0077(11) -0.0158(11)
C14 0.0381(13) 0.0598(16) 0.0500(15) -0.0173(12) -0.0106(11) -0.0151(12)
C8 0.0398(13) 0.0557(15) 0.0492(15) -0.0054(12) -0.0064(11) -0.0202(12)
C20 0.0464(15) 0.0450(14) 0.0565(15) -0.0127(12) 0.0078(11) -0.0245(12)
C15 0.0428(14) 0.0483(14) 0.0467(14) -0.0172(11) -0.0069(11) -0.0103(11)
C9 0.0524(16) 0.0508(15) 0.0401(13) -0.0031(11) 0.0004(11) -0.0259(12)
C21 0.0394(14) 0.0427(14) 0.0604(16) -0.0198(12) 0.0023(12) -0.0129(11)
C18 0.0358(13) 0.0403(14) 0.0702(17) -0.0124(12) 0.0054(12) -0.0122(11)
C6 0.0470(15) 0.0604(16) 0.0380(13) -0.0030(12) -0.0007(11) -0.0187(12)
N5 0.0565(14) 0.0708(15) 0.0544(14) -0.0166(12) -0.0149(12) -0.0257(12)
C27 0.0468(14) 0.0462(14) 0.0462(14) -0.0126(11) -0.0060(12) -0.0216(11)
C22 0.0519(15) 0.0447(14) 0.0499(15) -0.0110(11) -0.0087(12) -0.0210(12)
N4 0.0550(15) 0.0676(16) 0.0839(19) -0.0200(14) -0.0216(14) -0.0175(12)
C31 0.0560(17) 0.077(2) 0.0512(16) 0.0059(14) -0.0114(14) -0.0270(15)
C23 0.0634(19) 0.098(2) 0.0546(17) 0.0003(16) -0.0155(14) -0.0391(17)
C28 0.0570(18) 0.103(2) 0.0439(16) 0.0003(15) -0.0051(13) -0.0339(17)
C30 0.0541(17) 0.079(2) 0.0645(19) -0.0056(16) -0.0028(14) -0.0301(15)
C26 0.0544(18) 0.094(2) 0.0587(18) -0.0066(16) -0.0061(15) -0.0257(16)
C25 0.0497(18) 0.106(3) 0.077(2) -0.0151(19) -0.0081(16) -0.0245(17)
C29 0.073(2) 0.108(3) 0.0418(16) -0.0040(16) -0.0169(15) -0.0345(19)
C24 0.076(2) 0.099(3) 0.0640(19) 0.0019(17) -0.0279(18) -0.0382(19)

loop_
_atom_type_symbol
_atom_type_description
_atom_type_scat_dispersion_real
_atom_type_scat_dispersion_imag
_atom_type_scat_source
C C 0.0033 0.0016 'International Tables Vol C Tables 4.2.6.8 and 6.1.1.4'
H H 0.0000 0.0000 'International Tables Vol C Tables 4.2.6.8 and 6.1.1.4'
N N 0.0061 0.0033 'International Tables Vol C Tables 4.2.6.8 and 6.1.1.4'
O O 0.0106 0.0060 'International Tables Vol C Tables 4.2.6.8 and 6.1.1.4'

loop_
_geom_angle_atom_site_label_1
_geom_angle_atom_site_label_2
_geom_angle_atom_site_label_3
_geom_angle
C2 O2 C10 120.45(16)
C1 O1 C4 117.56(16)
C3 O3 C16 118.84(16)
C2 N1 C1 112.07(18)
C3 N2 C2 112.15(17)
C1 N3 C3 112.07(17)
N1 C2 N2 127.36(18)
N1 C2 O2 119.50(18)
N2 C2 O2 113.13(18)
N2 C3 N3 128.19(19)
N2 C3 O3 119.26(18)
N3 C3 O3 112.53(17)
N3 C1 N1 127.59(19)
N3 C1 O1 119.45(18)
N1 C1 O1 112.96(18)
C21 C16 C17 121.9(2)
C21 C16 O3 119.9(2)
C17 C16 O3 118.2(2)
C11 C10 C15 121.1(2)
C11 C10 O2 122.17(19)
C15 C10 O2 116.55(19)
C10 C11 C12 119.3(2)
O6 C19 C20 122.2(2)
O6 C19 C18 118.3(2)
C20 C19 C18 119.5(2)
C5 C4 C9 121.3(2)
C5 C4 O1 119.1(2)
C9 C4 O1 119.4(2)
C16 C17 C18 118.9(2)
O5 C13 C12 118.6(2)
O5 C13 C14 122.2(2)
C12 C13 C14 119.2(2)
C13 C12 C11 120.5(2)
C4 C5 C6 119.4(2)
O4 C7 C8 122.7(2)
O4 C7 C6 117.6(2)
C8 C7 C6 119.7(2)
C15 C14 C13 120.4(2)
C7 C8 C9 120.1(2)
C19 C20 C21 120.3(2)
C10 C15 C14 119.4(2)
C4 C9 C8 119.4(2)
C16 C21 C20 119.0(2)
C17 C18 C19 120.4(2)
C7 C6 C5 120.1(2)
C30 N5 C29 115.1(2)
C28 C27 C31 115.0(2)
C28 C27 C22 122.4(2)
C31 C27 C22 122.6(2)
C26 C22 C23 115.4(2)
C26 C22 C27 121.7(2)
C23 C22 C27 122.9(2)
C24 N4 C25 115.4(2)
C30 C31 C27 120.7(2)
C24 C23 C22 120.0(3)
C27 C28 C29 120.5(3)
N5 C30 C31 124.1(3)
C22 C26 C25 120.3(3)
N4 C25 C26 124.0(3)
N5 C29 C28 124.5(3)
N4 C24 C23 124.8(3)

loop_
_geom_bond_atom_site_label_1
_geom_bond_atom_site_label_2
_geom_bond_distance
O2 C2 1.335(2)
O2 C10 1.411(2)
O1 C1 1.342(2)
O1 C4 1.417(2)
O3 C3 1.346(2)
O3 C16 1.417(2)
N1 C2 1.326(3)
N1 C1 1.340(3)
N2 C3 1.316(3)
N2 C2 1.330(3)
N3 C1 1.316(3)
N3 C3 1.327(3)
O4 C7 1.358(3)
O6 C19 1.370(3)
O5 C13 1.359(3)
C16 C21 1.359(3)
C16 C17 1.367(3)
C10 C11 1.365(3)
C10 C15 1.373(3)
C11 C12 1.381(3)
C19 C20 1.372(3)
C19 C18 1.381(3)
C4 C5 1.360(3)
C4 C9 1.367(3)
C17 C18 1.376(3)
C13 C12 1.379(3)
C13 C14 1.381(3)
C5 C6 1.383(3)
C7 C8 1.377(3)
C7 C6 1.378(3)
C14 C15 1.378(3)
C8 C9 1.382(3)
C20 C21 1.383(3)
N5 C30 1.313(3)
N5 C29 1.314(3)
C27 C28 1.360(3)
C27 C31 1.374(3)
C27 C22 1.484(3)
C22 C26 1.374(4)
C22 C23 1.377(3)
N4 C24 1.314(4)
N4 C25 1.317(4)
C31 C30 1.372(4)
C23 C24 1.368(4)
C28 C29 1.373(4)
C26 C25 1.375(4)
